data_2015776
loop_
_publ_author_name
'Bortoluzzi, Adailton J.'
'Neves, Ademir'
'Rey, Nicolas A.'

_publ_section_title
;2-{[Bis(2-pyridylmethyl)amino]methyl}-6-[(2-hydroxyanilino)methyl]-4-methylphenol:
 a novel binucleating asymmetric ligand as a precursor to synthetic models for
 metalloenzymes
;
_journal_coeditor_code BM3018
_journal_issue 2
_journal_name_full 'Acta Crystallographica Section C'
_journal_page_first o84
_journal_page_last o86
_journal_paper_doi 10.1107/S0108270106050517
_journal_volume 63
_journal_year 2007
_chemical_formula_iupac 'C27 H28 N4 O2'
_chemical_formula_moiety 'C27 H28 N4 O2'
_chemical_formula_sum 'C27 H28 N4 O2'
_chemical_formula_weight 440.53
_chemical_name_systematic
;
2-[N,N-Bis(2-pyridylmethyl)aminomethyl]-6-[N-(2-hydroxyanilino)methyl]-
4-methylphenol
;
_space_group_IT_number 14
_space_group_name_Hall '-P 2ybc'
_symmetry_cell_setting monoclinic
_symmetry_space_group_name_Hall '-P 2ybc'
_symmetry_space_group_name_H-M 'P 1 21/c 1'
_atom_sites_solution_hydrogens geom
_atom_sites_solution_primary direct
_atom_sites_solution_secondary difmap
_audit_creation_method SHELXL97
_cell_angle_alpha 90.00
_cell_angle_beta 106.090(10)
_cell_angle_gamma 90.00
_cell_formula_units_Z 4
_cell_length_a 12.6510(10)
_cell_length_b 21.071(5)
_cell_length_c 9.2620(10)
_cell_measurement_reflns_used 25
_cell_measurement_temperature 293(2)
_cell_measurement_theta_max 13.66
_cell_measurement_theta_min 6.66
_cell_volume 2372.2(7)
_computing_cell_refinement 'SET4 in CAD-4 EXPRESS'
_computing_data_collection 'CAD-4 EXPRESS (Enraf--Nonius, 1994)'
_computing_data_reduction 'HELENA (Spek, 1996)'
_computing_molecular_graphics 'PLATON (Spek, 2003)'
_computing_publication_material SHELXL97
_computing_structure_refinement 'SHELXL97 (Sheldrick, 1997)'
_computing_structure_solution 'SIR97 (Altomare <i>et al.</i>,  1999)'
_diffrn_ambient_temperature 293(2)
_diffrn_measured_fraction_theta_full 0.987
_diffrn_measured_fraction_theta_max 0.987
_diffrn_measurement_device_type 'Enraf--Nonius CAD-4'
_diffrn_measurement_method \w/2\q
_diffrn_radiation_monochromator graphite
_diffrn_radiation_source 'fine-focus sealed tube'
_diffrn_radiation_type MoK\a
_diffrn_radiation_wavelength 0.71073
_diffrn_reflns_av_R_equivalents 0.0390
_diffrn_reflns_av_sigmaI/netI 0.0808
_diffrn_reflns_limit_h_max 0
_diffrn_reflns_limit_h_min -15
_diffrn_reflns_limit_k_max 25
_diffrn_reflns_limit_k_min 0
_diffrn_reflns_limit_l_max 11
_diffrn_reflns_limit_l_min -10
_diffrn_reflns_number 4338
_diffrn_reflns_theta_full 25.07
_diffrn_reflns_theta_max 25.07
_diffrn_reflns_theta_min 1.68
_diffrn_standards_decay_% 1
_diffrn_standards_interval_count 200
_diffrn_standards_number 3
_exptl_absorpt_coefficient_mu 0.079
_exptl_absorpt_correction_type none
_exptl_crystal_colour 'pale yellow'
_exptl_crystal_density_diffrn 1.233
_exptl_crystal_density_method 'not measured'
_exptl_crystal_description 'irregular block'
_exptl_crystal_F_000 936
_exptl_crystal_size_max 0.46
_exptl_crystal_size_mid 0.30
_exptl_crystal_size_min 0.23
_refine_diff_density_max 0.23
_refine_diff_density_min -0.18
_refine_ls_extinction_coef 0.0072(11)
_refine_ls_extinction_expression Fc^*^=kFc[1+0.001xFc^2^\l^3^/sin(2\q)]^-1/4^
_refine_ls_extinction_method 'SHELXL97 (Sheldrick, 1997)'
_refine_ls_goodness_of_fit_ref 1.02
_refine_ls_hydrogen_treatment mixed
_refine_ls_matrix_type full
_refine_ls_number_parameters 305
_refine_ls_number_reflns 4142
_refine_ls_number_restraints 1
_refine_ls_restrained_S_all 1.02
_refine_ls_R_factor_all 0.151
_refine_ls_R_factor_gt 0.0531
_refine_ls_shift/su_max 0.000
_refine_ls_shift/su_mean 0.000
_refine_ls_structure_factor_coef Fsqd
_refine_ls_weighting_details 'calc w = 1/[\s^2^(Fo^2^)+(0.056P)^2^+0.792P] where P=(Fo^2^+2Fc^2^)/3'
_refine_ls_weighting_scheme calc
_refine_ls_wR_factor_gt 0.121
_refine_ls_wR_factor_ref 0.155
_reflns_number_gt 2138
_reflns_number_total 4142
_reflns_threshold_expression I>2\s(I)
_cod_data_source_file bm3018.cif
_cod_data_source_block I
_cod_original_sg_symbol_H-M 'P 21/c'
_cod_database_code 2015776

loop_
_symmetry_equiv_pos_as_xyz
'x, y, z'
'-x, y+1/2, -z+1/2'
'-x, -y, -z'
'x, -y-1/2, z-1/2'

loop_
_atom_site_type_symbol
_atom_site_label
_atom_site_fract_x
_atom_site_fract_y
_atom_site_fract_z
_atom_site_U_iso_or_equiv
_atom_site_adp_type
_atom_site_calc_flag
_atom_site_refinement_flags
_atom_site_occupancy
O O1 0.68229(18) 0.12805(9) 0.7041(3) 0.0599(6) Uani d . 1
H H1O 0.7370 0.1234 0.6741 0.090 Uiso calc R 1
O O20 0.47861(18) 0.24240(11) 0.5095(2) 0.0643(7) Uani d . 1
H H20O 0.4700 0.2585 0.4264 0.096 Uiso calc R 1
N N1 0.4876(2) 0.18120(13) 0.7641(3) 0.0509(7) Uani d D 1
H H1N 0.5396(17) 0.1931(13) 0.728(3) 0.050(9) Uiso d D 1
N N4 0.84061(19) 0.05914(12) 0.6194(3) 0.0485(7) Uani d . 1
N N32 1.1004(3) 0.03344(17) 0.8827(4) 0.0802(10) Uani d . 1
N N42 0.8029(3) 0.17139(15) 0.4450(3) 0.0786(10) Uani d . 1
C C2 0.5232(3) 0.12487(15) 0.8595(3) 0.0553(9) Uani d . 1
H H2A 0.4649 0.1134 0.9040 0.066 Uiso calc R 1
H H2B 0.5869 0.1365 0.9409 0.066 Uiso calc R 1
C C3 0.7420(2) 0.02186(15) 0.5442(3) 0.0506(8) Uani d . 1
H H3A 0.7644 -0.0205 0.5241 0.061 Uiso calc R 1
H H3B 0.7059 0.0415 0.4485 0.061 Uiso calc R 1
C C5 0.4781(3) -0.10945(16) 0.7337(4) 0.0635(10) Uani d . 1
H H5A 0.4261 -0.1052 0.7914 0.076 Uiso calc PR 0.50
H H5B 0.5336 -0.1396 0.7814 0.076 Uiso calc PR 0.50
H H5C 0.4408 -0.1239 0.6343 0.076 Uiso calc PR 0.50
H H5D 0.5076 -0.1406 0.6800 0.076 Uiso calc PR 0.50
H H5E 0.4000 -0.1062 0.6900 0.076 Uiso calc PR 0.50
H H5F 0.4929 -0.1219 0.8371 0.076 Uiso calc PR 0.50
C C11 0.5522(2) 0.06693(14) 0.7822(3) 0.0448(7) Uani d . 1
C C12 0.6327(2) 0.07022(14) 0.7071(3) 0.0450(7) Uani d . 1
C C13 0.6613(2) 0.01699(14) 0.6364(3) 0.0432(7) Uani d . 1
C C14 0.6101(2) -0.04015(14) 0.6476(3) 0.0466(8) Uani d . 1
H H14 0.6296 -0.0759 0.6019 0.056 Uiso calc R 1
C C15 0.5310(2) -0.04600(14) 0.7243(3) 0.0461(8) Uani d . 1
C C16 0.5027(2) 0.00816(15) 0.7886(3) 0.0491(8) Uani d . 1
H H16 0.4483 0.0054 0.8383 0.059 Uiso calc R 1
C C21 0.3899(2) 0.17803(14) 0.6457(3) 0.0464(8) Uani d . 1
C C22 0.3845(3) 0.21213(14) 0.5142(4) 0.0491(8) Uani d . 1
C C23 0.2884(3) 0.21430(17) 0.3998(4) 0.0674(10) Uani d . 1
H H23 0.2860 0.2368 0.3126 0.081 Uiso calc R 1
C C24 0.1961(3) 0.18349(19) 0.4132(5) 0.0793(12) Uani d . 1
H H24 0.1314 0.1851 0.3353 0.095 Uiso calc R 1
C C25 0.1997(3) 0.15053(19) 0.5411(5) 0.0778(12) Uani d . 1
H H25 0.1367 0.1303 0.5508 0.093 Uiso calc R 1
C C26 0.2960(3) 0.14690(16) 0.6563(4) 0.0624(9) Uani d . 1
H H26 0.2978 0.1233 0.7418 0.075 Uiso calc R 1
C C30 0.9078(3) 0.02456(16) 0.7502(4) 0.0624(9) Uani d . 1
H H30A 0.9355 -0.0140 0.7162 0.075 Uiso calc R 1
H H30B 0.8619 0.0124 0.8138 0.075 Uiso calc R 1
C C31 1.0032(3) 0.06306(19) 0.8409(4) 0.0625(9) Uani d . 1
C C33 1.1866(4) 0.0661(3) 0.9666(5) 0.0963(15) Uani d . 1
H H33 1.2546 0.0460 0.9959 0.116 Uiso calc R 1
C C34 1.1802(5) 0.1264(3) 1.0107(5) 0.1101(18) Uani d . 1
H H34 1.2421 0.1467 1.0708 0.132 Uiso calc R 1
C C35 1.0820(5) 0.1573(3) 0.9664(6) 0.1223(18) Uani d . 1
H H35 1.0758 0.1996 0.9921 0.147 Uiso calc R 1
C C36 0.9915(4) 0.1240(2) 0.8817(5) 0.0980(14) Uani d . 1
H H36 0.9228 0.1433 0.8528 0.118 Uiso calc R 1
C C40 0.9037(3) 0.07305(17) 0.5122(4) 0.0631(10) Uani d . 1
H H40A 0.9115 0.0343 0.4594 0.076 Uiso calc R 1
H H40B 0.9769 0.0870 0.5673 0.076 Uiso calc R 1
C C41 0.8518(2) 0.12308(15) 0.3990(4) 0.0515(8) Uani d . 1
C C43 0.7592(4) 0.21651(18) 0.3444(4) 0.0839(13) Uani d . 1
H H43 0.7233 0.2500 0.3763 0.101 Uiso calc R 1
C C44 0.7633(4) 0.2172(2) 0.2025(5) 0.0857(13) Uani d . 1
H H44 0.7354 0.2510 0.1387 0.103 Uiso calc R 1
C C45 0.8102(4) 0.1662(3) 0.1551(5) 0.120(2) Uani d . 1
H H45 0.8128 0.1640 0.0558 0.144 Uiso calc R 1
C C46 0.8540(4) 0.1176(2) 0.2534(4) 0.0937(14) Uani d . 1
H H46 0.8843 0.0820 0.2209 0.112 Uiso calc R 1

loop_
_atom_site_aniso_label
_atom_site_aniso_U_11
_atom_site_aniso_U_22
_atom_site_aniso_U_33
_atom_site_aniso_U_12
_atom_site_aniso_U_13
_atom_site_aniso_U_23
O1 0.0582(15) 0.0454(13) 0.0839(17) -0.0073(11) 0.0330(13) -0.0076(12)
O20 0.0640(15) 0.0663(16) 0.0620(15) -0.0166(13) 0.0164(12) 0.0110(13)
N1 0.0566(18) 0.0493(17) 0.0515(16) -0.0032(14) 0.0228(15) -0.0017(13)
N4 0.0370(14) 0.0532(17) 0.0562(16) 0.0011(12) 0.0143(12) 0.0144(13)
N32 0.054(2) 0.106(3) 0.073(2) 0.004(2) 0.0055(17) 0.0227(19)
N42 0.116(3) 0.066(2) 0.0558(18) 0.029(2) 0.0274(18) 0.0058(16)
C2 0.067(2) 0.057(2) 0.0443(18) 0.0028(18) 0.0195(16) -0.0025(16)
C3 0.0479(18) 0.051(2) 0.0542(19) 0.0041(15) 0.0157(15) 0.0006(16)
C5 0.064(2) 0.058(2) 0.069(2) -0.0074(18) 0.0175(18) 0.0088(18)
C11 0.0478(17) 0.0488(19) 0.0374(16) -0.0009(15) 0.0109(14) 0.0007(14)
C12 0.0453(17) 0.0416(19) 0.0465(18) -0.0011(15) 0.0099(15) 0.0036(14)
C13 0.0393(16) 0.0444(18) 0.0438(17) -0.0001(14) 0.0083(14) 0.0002(14)
C14 0.0466(18) 0.0432(18) 0.0465(18) 0.0022(15) 0.0067(15) -0.0010(15)
C15 0.0430(17) 0.0474(19) 0.0437(18) -0.0014(15) 0.0049(14) 0.0078(15)
C16 0.0481(18) 0.061(2) 0.0399(18) 0.0017(16) 0.0154(14) 0.0089(16)
C21 0.0523(19) 0.0404(18) 0.0518(19) -0.0007(15) 0.0230(17) -0.0083(15)
C22 0.051(2) 0.0395(18) 0.058(2) -0.0013(15) 0.0166(17) -0.0009(16)
C23 0.071(3) 0.060(2) 0.067(2) -0.001(2) 0.011(2) 0.0083(19)
C24 0.056(2) 0.076(3) 0.098(3) -0.004(2) 0.008(2) -0.002(2)
C25 0.054(2) 0.073(3) 0.113(3) -0.016(2) 0.034(2) -0.011(3)
C26 0.062(2) 0.062(2) 0.072(2) -0.0066(18) 0.033(2) 0.0007(18)
C30 0.0482(19) 0.064(2) 0.074(2) 0.0049(18) 0.0151(18) 0.0206(19)
C31 0.054(2) 0.074(3) 0.059(2) 0.001(2) 0.0147(18) 0.0169(19)
C33 0.057(3) 0.149(5) 0.074(3) -0.010(3) 0.004(2) 0.028(3)
C34 0.099(4) 0.148(5) 0.077(3) -0.044(4) 0.015(3) -0.002(4)
C35 0.133(5) 0.107(4) 0.124(4) -0.026(4) 0.030(4) -0.031(3)
C36 0.078(3) 0.088(3) 0.124(4) -0.007(3) 0.022(3) -0.020(3)
C40 0.050(2) 0.069(2) 0.078(2) 0.0114(18) 0.0309(18) 0.0161(19)
C41 0.0492(19) 0.050(2) 0.062(2) 0.0010(16) 0.0270(17) 0.0074(17)
C43 0.129(4) 0.054(2) 0.066(3) 0.024(2) 0.024(3) 0.000(2)
C44 0.119(4) 0.073(3) 0.075(3) 0.017(3) 0.044(3) 0.025(2)
C45 0.155(5) 0.155(5) 0.071(3) 0.075(4) 0.063(3) 0.042(3)
C46 0.111(3) 0.108(4) 0.075(3) 0.053(3) 0.047(3) 0.007(3)

loop_
_atom_type_symbol
_atom_type_description
_atom_type_scat_dispersion_real
_atom_type_scat_dispersion_imag
_atom_type_scat_source
C C 0.0033 0.0016 'International Tables Vol C Tables 4.2.6.8 and 6.1.1.4'
H H 0.0000 0.0000 'International Tables Vol C Tables 4.2.6.8 and 6.1.1.4'
N N 0.0061 0.0033 'International Tables Vol C Tables 4.2.6.8 and 6.1.1.4'
O O 0.0106 0.0060 'International Tables Vol C Tables 4.2.6.8 and 6.1.1.4'

loop_
_geom_angle_atom_site_label_1
_geom_angle_atom_site_label_2
_geom_angle_atom_site_label_3
_geom_angle
_geom_angle_publ_flag
C12 O1 H1O 109.5 ?
C22 O20 H20O 109.5 ?
C21 N1 C2 119.0(3) y
C21 N1 H1N 108(2) ?
C2 N1 H1N 109(2) ?
C40 N4 C30 111.0(2) y
C40 N4 C3 109.6(2) y
C30 N4 C3 110.2(2) y
C31 N32 C33 117.6(4) ?
C41 N42 C43 117.5(3) ?
N1 C2 C11 116.1(2) y
N1 C2 H2A 108.3 ?
C11 C2 H2A 108.3 ?
N1 C2 H2B 108.3 ?
C11 C2 H2B 108.3 ?
H2A C2 H2B 107.4 ?
N4 C3 C13 112.7(2) y
N4 C3 H3A 109.0 ?
C13 C3 H3A 109.0 ?
N4 C3 H3B 109.0 ?
C13 C3 H3B 109.0 ?
H3A C3 H3B 107.8 ?
C15 C5 H5A 109.5 ?
C15 C5 H5B 109.5 ?
H5A C5 H5B 109.5 ?
C15 C5 H5C 109.5 ?
H5A C5 H5C 109.5 ?
H5B C5 H5C 109.5 ?
C15 C5 H5D 109.5 ?
H5A C5 H5D 141.1 ?
H5B C5 H5D 56.3 ?
H5C C5 H5D 56.3 ?
C15 C5 H5E 109.5 ?
H5A C5 H5E 56.3 ?
H5B C5 H5E 141.1 ?
H5C C5 H5E 56.3 ?
H5D C5 H5E 109.5 ?
C15 C5 H5F 109.5 ?
H5A C5 H5F 56.3 ?
H5B C5 H5F 56.3 ?
H5C C5 H5F 141.1 ?
H5D C5 H5F 109.5 ?
H5E C5 H5F 109.5 ?
C12 C11 C16 117.8(3) ?
C12 C11 C2 120.4(3) ?
C16 C11 C2 121.7(3) ?
O1 C12 C11 117.2(3) ?
O1 C12 C13 121.6(3) ?
C11 C12 C13 121.2(3) ?
C14 C13 C12 118.4(3) ?
C14 C13 C3 120.4(3) ?
C12 C13 C3 121.1(3) ?
C15 C14 C13 122.4(3) ?
C15 C14 H14 118.8 ?
C13 C14 H14 118.8 ?
C16 C15 C14 117.4(3) ?
C16 C15 C5 122.4(3) ?
C14 C15 C5 120.3(3) ?
C15 C16 C11 122.8(3) ?
C15 C16 H16 118.6 ?
C11 C16 H16 118.6 ?
C26 C21 C22 118.0(3) ?
C26 C21 N1 123.5(3) ?
C22 C21 N1 118.3(3) ?
O20 C22 C23 123.6(3) ?
O20 C22 C21 115.9(3) ?
C23 C22 C21 120.5(3) ?
C24 C23 C22 120.5(4) ?
C24 C23 H23 119.7 ?
C22 C23 H23 119.7 ?
C25 C24 C23 119.7(4) ?
C25 C24 H24 120.2 ?
C23 C24 H24 120.2 ?
C24 C25 C26 120.6(3) ?
C24 C25 H25 119.7 ?
C26 C25 H25 119.7 ?
C25 C26 C21 120.6(3) ?
C25 C26 H26 119.7 ?
C21 C26 H26 119.7 ?
N4 C30 C31 112.7(3) ?
N4 C30 H30A 109.1 ?
C31 C30 H30A 109.1 ?
N4 C30 H30B 109.1 ?
C31 C30 H30B 109.1 ?
H30A C30 H30B 107.8 ?
N32 C31 C36 121.5(4) ?
N32 C31 C30 116.2(4) ?
C36 C31 C30 122.2(4) ?
N32 C33 C34 123.7(5) ?
N32 C33 H33 118.2 ?
C34 C33 H33 118.2 ?
C33 C34 C35 119.2(5) ?
C33 C34 H34 120.4 ?
C35 C34 H34 120.4 ?
C34 C35 C36 117.9(6) ?
C34 C35 H35 121.0 ?
C36 C35 H35 121.0 ?
C31 C36 C35 120.0(5) ?
C31 C36 H36 120.0 ?
C35 C36 H36 120.0 ?
N4 C40 C41 113.4(2) ?
N4 C40 H40A 108.9 ?
C41 C40 H40A 108.9 ?
N4 C40 H40B 108.9 ?
C41 C40 H40B 108.9 ?
H40A C40 H40B 107.7 ?
N42 C41 C46 121.6(3) ?
N42 C41 C40 117.9(3) ?
C46 C41 C40 120.5(3) ?
C44 C43 N42 125.0(4) ?
C44 C43 H43 117.5 ?
N42 C43 H43 117.5 ?
C43 C44 C45 116.8(4) ?
C43 C44 H44 121.6 ?
C45 C44 H44 121.6 ?
C44 C45 C46 120.3(4) ?
C44 C45 H45 119.8 ?
C46 C45 H45 119.8 ?
C41 C46 C45 118.5(4) ?
C41 C46 H46 120.8 ?
C45 C46 H46 120.8 ?

loop_
_geom_bond_atom_site_label_1
_geom_bond_atom_site_label_2
_geom_bond_distance
_geom_bond_publ_flag
O1 C12 1.374(3) y
O1 H1O 0.8200 ?
O20 C22 1.362(3) y
O20 H20O 0.8200 ?
N1 C21 1.408(4) y
N1 C2 1.474(4) y
N1 H1N 0.860(10) ?
N4 C40 1.465(4) y
N4 C30 1.466(4) y
N4 C3 1.475(4) y
N32 C31 1.337(4) ?
N32 C33 1.341(5) ?
N42 C41 1.322(4) ?
N42 C43 1.338(4) ?
C2 C11 1.511(4) y
C2 H2A 0.9700 ?
C2 H2B 0.9700 ?
C3 C13 1.505(4) ?
C3 H3A 0.9700 ?
C3 H3B 0.9700 ?
C5 C15 1.509(4) ?
C5 H5A 0.9600 ?
C5 H5B 0.9600 ?
C5 H5C 0.9600 ?
C5 H5D 0.9600 ?
C5 H5E 0.9600 ?
C5 H5F 0.9600 ?
C11 C12 1.385(4) ?
C11 C16 1.396(4) ?
C12 C13 1.396(4) ?
C13 C14 1.384(4) ?
C14 C15 1.384(4) ?
C14 H14 0.9300 ?
C15 C16 1.380(4) ?
C16 H16 0.9300 ?
C21 C26 1.384(4) ?
C21 C22 1.399(4) ?
C22 C23 1.374(4) ?
C23 C24 1.371(5) ?
C23 H23 0.9300 ?
C24 C25 1.363(5) ?
C24 H24 0.9300 ?
C25 C26 1.382(5) ?
C25 H25 0.9300 ?
C26 H26 0.9300 ?
C30 C31 1.503(5) ?
C30 H30A 0.9700 ?
C30 H30B 0.9700 ?
C31 C36 1.357(5) ?
C33 C34 1.342(7) ?
C33 H33 0.9300 ?
C34 C35 1.362(7) ?
C34 H34 0.9300 ?
C35 C36 1.386(6) ?
C35 H35 0.9300 ?
C36 H36 0.9300 ?
C40 C41 1.504(4) ?
C40 H40A 0.9700 ?
C40 H40B 0.9700 ?
C41 C46 1.362(5) ?
C43 C44 1.330(5) ?
C43 H43 0.9300 ?
C44 C45 1.358(6) ?
C44 H44 0.9300 ?
C45 C46 1.379(5) ?
C45 H45 0.9300 ?
C46 H46 0.9300 ?

loop_
_geom_hbond_atom_site_label_D
_geom_hbond_atom_site_label_H
_geom_hbond_atom_site_label_A
_geom_hbond_site_symmetry_A
_geom_hbond_distance_DH
_geom_hbond_distance_HA
_geom_hbond_distance_DA
_geom_hbond_angle_DHA
_geom_hbond_publ_flag
N1 H1N O1 . 0.860(10) 2.32(2) 2.896(3) 124(2) y
N1 H1N O20 . 0.860(10) 2.22(3) 2.662(3) 113(2) y
O1 H1O N4 . 0.82 2.04 2.758(3) 145 y
O1 H1O N42 . 0.82 2.68 3.309(4) 134 y
O20 H20O N1 4_565 0.82 2.03 2.813(3) 160 y

loop_
_geom_torsion_atom_site_label_1
_geom_torsion_atom_site_label_2
_geom_torsion_atom_site_label_3
_geom_torsion_atom_site_label_4
_geom_torsion
C21 N1 C2 C11 63.9(4)
C40 N4 C3 C13 -168.3(2)
C30 N4 C3 C13 69.2(3)
N1 C2 C11 C12 57.2(4)
N1 C2 C11 C16 -125.3(3)
C16 C11 C12 O1 -178.8(3)
C2 C11 C12 O1 -1.2(4)
C16 C11 C12 C13 1.8(4)
C2 C11 C12 C13 179.4(3)
O1 C12 C13 C14 178.2(3)
C11 C12 C13 C14 -2.4(4)
O1 C12 C13 C3 -4.5(4)
C11 C12 C13 C3 174.9(3)
N4 C3 C13 C14 -137.2(3)
N4 C3 C13 C12 45.5(4)
C12 C13 C14 C15 0.9(4)
C3 C13 C14 C15 -176.4(3)
C13 C14 C15 C16 1.1(4)
C13 C14 C15 C5 -179.8(3)
C14 C15 C16 C11 -1.7(4)
C5 C15 C16 C11 179.2(3)
C12 C11 C16 C15 0.3(4)
C2 C11 C16 C15 -177.2(3)
C2 N1 C21 C26 39.0(4)
C2 N1 C21 C22 -146.0(3)
C26 C21 C22 O20 179.4(3)
N1 C21 C22 O20 4.2(4)
C26 C21 C22 C23 0.0(4)
N1 C21 C22 C23 -175.3(3)
O20 C22 C23 C24 -178.9(3)
C21 C22 C23 C24 0.5(5)
C22 C23 C24 C25 0.1(6)
C23 C24 C25 C26 -1.2(6)
C24 C25 C26 C21 1.7(6)
C22 C21 C26 C25 -1.1(5)
N1 C21 C26 C25 173.9(3)
C40 N4 C30 C31 64.4(4)
C3 N4 C30 C31 -174.0(3)
C33 N32 C31 C36 -0.1(5)
C33 N32 C31 C30 -178.5(3)
N4 C30 C31 N32 -134.2(3)
N4 C30 C31 C36 47.4(5)
C31 N32 C33 C34 0.3(6)
N32 C33 C34 C35 -1.5(8)
C33 C34 C35 C36 2.4(8)
N32 C31 C36 C35 1.2(7)
C30 C31 C36 C35 179.5(4)
C34 C35 C36 C31 -2.3(8)
C30 N4 C40 C41 -164.0(3)
C3 N4 C40 C41 74.0(4)
C43 N42 C41 C46 -2.7(6)
C43 N42 C41 C40 178.4(3)
N4 C40 C41 N42 37.6(4)
N4 C40 C41 C46 -141.3(4)
C41 N42 C43 C44 -1.5(7)
N42 C43 C44 C45 3.8(7)
C43 C44 C45 C46 -2.0(8)
N42 C41 C46 C45 4.3(7)
C40 C41 C46 C45 -176.8(4)
C44 C45 C46 C41 -1.9(8)
